data_1571475
loop_
_publ_author_name
'Gaucherand, Arthur'
'Yen-Pon, Exp&#xe9;dite'
'Garc&#xed;a-L&#xf3;pez, Diego'
'Naubron, Jean-Val&#xe8;re'
'Chentouf, Sara'
'Giorgi, Michel'
'Humbel, St&#xe9;phane'
'Jean, Marion'
'Rodriguez, Jean'
'Bonne, Damien'

_publ_section_title
;
 Padlocking dihydrofurannulation for the control of small degree of
 helicity built on a fused-tetracyclic core.
;
_journal_issue 19
_journal_name_full 'Chemical science'
_journal_page_first 7300
_journal_page_last 7307
_journal_paper_doi 10.1039/d4sc00745j
_journal_volume 15
_journal_year 2024
_chemical_formula_moiety 'C27 H19 N O4'
_chemical_formula_sum 'C27 H19 N O4'
_chemical_formula_weight 421.43
_space_group_crystal_system triclinic
_space_group_IT_number 2
_space_group_name_Hall '-P 1'
_space_group_name_H-M_alt 'P -1'
_atom_sites_solution_hydrogens geom
_atom_sites_solution_primary dual
_audit_creation_date 2022-01-28
_audit_creation_method
;
Olex2 1.5
(compiled 2021.12.09 svn.r5202d8cf for OlexSys, GUI svn.r6439)
;
_audit_update_record
;
2023-05-17 deposited with the CCDC.	2024-04-19 downloaded from the CCDC.
;
_cell_angle_alpha 78.591(2)
_cell_angle_beta 74.221(2)
_cell_angle_gamma 66.162(2)
_cell_formula_units_Z 2
_cell_length_a 8.7947(2)
_cell_length_b 9.7683(2)
_cell_length_c 13.6750(3)
_cell_measurement_reflns_used 11441
_cell_measurement_temperature 295
_cell_measurement_theta_max 72.6090
_cell_measurement_theta_min 3.3430
_cell_volume 1028.93(4)
_computing_cell_refinement 'CrysAlisPro 1.171.41.122a (Rigaku OD, 2021)'
_computing_data_collection 'CrysAlisPro 1.171.41.122a (Rigaku OD, 2021)'
_computing_data_reduction 'CrysAlisPro 1.171.41.122a (Rigaku OD, 2021)'
_computing_molecular_graphics 'Olex2 1.5 (Dolomanov et al., 2009)'
_computing_publication_material 'Olex2 1.5 (Dolomanov et al., 2009)'
_computing_structure_refinement 'SHELXL 2018/3 (Sheldrick, 2015)'
_computing_structure_solution 'SHELXT 2014/5 (Sheldrick, 2014)'
_diffrn_ambient_temperature 295
_diffrn_detector 'CCD plate'
_diffrn_detector_area_resol_mean 5.3048
_diffrn_detector_type AtlasS2
_diffrn_measured_fraction_theta_full 0.999
_diffrn_measured_fraction_theta_max 0.984
_diffrn_measurement_details
;
List of Runs (angles in degrees, time in seconds):

  # Type    Start    End  Width  t~exp~   \w     \q     \k     \f   Frames
#--------------------------------------------------------------------------
  1  \w   -110.00 -65.00   1.00    5.00    --  -40.79 -52.00 -32.00   45
  2  \w     19.00  46.00   1.00    5.00    --   40.79  52.00 113.00   27
  3  \w     66.00  99.00   1.00    5.00    --   40.79  52.00 113.00   33
  4  \w     37.00  63.00   1.00   20.00    --  105.59 -52.00 -32.00   26
  5  \w    117.00 143.00   1.00   20.00    --  105.59  52.00 113.00   26
  6  \w     81.00 111.00   1.00   20.00    --  105.59  52.00 113.00   30
  7  \w    -56.00 -16.00   1.00    5.00    --  -40.79 -52.00 -32.00   40
  8  \w     -9.00  19.00   1.00    5.00    --  -40.79  52.00 113.00   28
  9  \w    -55.00 -19.00   1.00    5.00    --  -40.79  52.00 113.00   36
 10  \w     19.00  45.00   1.00    5.00    --   40.79  38.00  60.00   26
 11  \w    -29.00  67.00   1.00    5.00    --   40.79 -52.00 -32.00   96
 12  \w     48.00 113.00   1.00    5.00    --   40.79  38.00  60.00   65
 13  \w     25.00  97.00   1.00    5.00    --   40.79-125.00-120.00   72
 14  \w     17.00  42.00   1.00    5.00    --   46.00  67.00 174.16   25
 15  \w     55.00  82.00   1.00    5.00    --   46.00  67.00 174.16   27
 16  \w     11.00  36.00   1.00    5.00    --   46.00  84.00-172.15   25
 17  \w     11.00  37.00   1.00    5.00    --   46.00  84.00 -90.36   26
 18  \w     11.00  36.00   1.00    5.00    --   46.00  84.00 -31.27   25
 19  \w     16.00  42.00   1.00    5.00    --   50.00  81.00 150.93   26
 20  \w     17.00  43.00   1.00    5.00    --   50.00  80.00  62.62   26
 21  \w     17.00  42.00   1.00    5.00    --   50.00  79.00 119.94   25
 22  \w     71.00  97.00   1.00    5.00    --   58.00  75.00-110.93   26
 23  \w     25.00  54.00   1.00    5.00    --   58.00  77.00  22.90   29
 24  \w     27.00  65.00   1.00    5.00    --   58.00  75.00-110.93   38
 25  \w     26.00  62.00   1.00    5.00    --   58.00  75.00 -41.14   36
 26  \w     32.00  60.00   1.00    5.00    --   62.00  75.00 121.98   28
 27  \w     31.00  56.00   1.00    5.00    --   62.00  76.00-165.31   25
 28  \w     35.00  69.00   1.00    5.00    --   66.00  76.00  64.36   34
 29  \w     98.00 124.00   1.00    5.00    --   66.00  76.00 -27.22   26
 30  \w     34.00  66.00   1.00    5.00    --   66.00  76.00 -27.22   32
 31  \w     92.00 142.00   1.00    5.00    --   66.00  76.00  64.36   50
 32  \w     39.00 142.00   1.00    5.00    --   70.00  76.00-107.36  103
 33  \w     43.00  69.00   1.00    5.00    --   70.00  61.00  67.04   26
 34  \w     45.00  71.00   1.00   20.00    --   74.00  65.00  19.17   26
 35  \w     42.00  70.00   1.00   20.00    --   74.00  75.00 141.27   28
 36  \w     46.00  75.00   1.00   20.00    --   78.00  77.00 166.85   29
 37  \w    104.00 153.00   1.00   20.00    --   78.00  74.00 104.22   49
 38  \w     46.00  74.00   1.00   20.00    --   78.00  74.00 104.22   28
 39  \w     51.00  83.00   1.00   20.00    --   82.00  72.00-141.98   32
 40  \w     53.00  93.00   1.00   20.00    --   82.00  67.00 -62.72   40
 41  \w     57.00  83.00   1.00   20.00    --   86.00  71.00-178.38   26
 42  \w     56.00  95.00   1.00   20.00    --   86.00  65.00 -85.40   39
 43  \w    124.00 157.00   1.00   20.00    --   90.00  75.00 -54.61   33
 44  \w     62.00 112.00   1.00   20.00    --   90.00  75.00 -54.61   50
 45  \w     69.00 104.00   1.00   20.00    --  105.59 -94.00  60.00   35
 46  \w    115.00 147.00   1.00   20.00    --  105.59  77.00  60.00   32
 47  \w     33.00  63.00   1.00   20.00    --  105.59 -94.00  60.00   30
 48  \w     77.00 105.00   1.00   20.00    --  105.59  77.00  60.00   28
 49  \w     73.00 173.00   1.00   20.00    --  105.59  77.00   0.00  100
 50  \w     24.00 108.00   1.00   20.00    --  105.59 -94.00   0.00   84
 51  \w     73.00 101.00   1.00   20.00    --  105.59  77.00 120.00   28
 52  \w     81.00 128.00   1.00   20.00    --  105.59  61.00   0.00   47
 53  \w    112.00 177.00   1.00   20.00    --  105.59  77.00  90.00   65
 54  \w     73.00 177.00   1.00   20.00    --  105.59  77.00  30.00  104
 55  \w     75.00 102.00   1.00   20.00    --  105.59  77.00  90.00   27
 56  \w     75.00 143.00   1.00   20.00    --  105.59  77.00-180.00   68
 57  \w     74.00 178.00   1.00   20.00    --  105.59  77.00-120.00  104
 58  \w    109.00 148.00   1.00   20.00    --  105.59  77.00 -90.00   39
 59  \w     75.00 101.00   1.00   20.00    --  105.59  77.00 -90.00   26
 60  \w     73.00 177.00   1.00   20.00    --  105.59  77.00 -60.00  104
 61  \w     44.00 111.00   1.00   20.00    --  105.59-125.00 -30.00   67
 62  \w     74.00 177.00   1.00   20.00    --  105.59  77.00-150.00  103
 63  \w     36.00  98.00   1.00   20.00    --  105.59 -94.00-150.00   62
 64  \w     77.00 178.00   1.00   20.00    --  105.59  61.00 150.00  101
 65  \w    125.00 151.00   1.00   20.00    --  105.59  77.00 -30.00   26
 66  \w     73.00  99.00   1.00   20.00    --  105.59  77.00 -30.00   26
 67  \w     44.00 116.00   1.00   20.00    --  105.59-125.00-180.00   72
;
_diffrn_measurement_device 'four-circle diffractometer'
_diffrn_measurement_device_type 'SuperNova, Dual, Cu at home/near, AtlasS2'
_diffrn_measurement_method '\w scans'
_diffrn_orient_matrix_type 'CrysAlisPro convention (1999,Acta A55,543-557)'
_diffrn_orient_matrix_UB_11 -0.1770995000
_diffrn_orient_matrix_UB_12 -0.0028858000
_diffrn_orient_matrix_UB_13 0.0539478000
_diffrn_orient_matrix_UB_21 -0.0409968000
_diffrn_orient_matrix_UB_22 0.1417147000
_diffrn_orient_matrix_UB_23 0.0509523000
_diffrn_orient_matrix_UB_31 -0.0734263000
_diffrn_orient_matrix_UB_32 0.0996821000
_diffrn_orient_matrix_UB_33 -0.0913027000
_diffrn_radiation_monochromator mirror
_diffrn_radiation_probe x-ray
_diffrn_radiation_type 'Cu K\a'
_diffrn_radiation_wavelength 1.54184
_diffrn_reflns_av_R_equivalents 0.0266
_diffrn_reflns_av_unetI/netI 0.0155
_diffrn_reflns_Laue_measured_fraction_full 0.999
_diffrn_reflns_Laue_measured_fraction_max 0.984
_diffrn_reflns_limit_h_max 10
_diffrn_reflns_limit_h_min -10
_diffrn_reflns_limit_k_max 12
_diffrn_reflns_limit_k_min -12
_diffrn_reflns_limit_l_max 16
_diffrn_reflns_limit_l_min -16
_diffrn_reflns_number 18898
_diffrn_reflns_point_group_measured_fraction_full 0.999
_diffrn_reflns_point_group_measured_fraction_max 0.984
_diffrn_reflns_theta_full 67.684
_diffrn_reflns_theta_max 72.747
_diffrn_reflns_theta_min 3.375
_diffrn_source 'micro-focus sealed X-ray tube'
_diffrn_source_type 'SuperNova (Cu) X-ray Source'
_exptl_absorpt_coefficient_mu 0.744
_exptl_absorpt_correction_T_max 1.00000
_exptl_absorpt_correction_T_min 0.90910
_exptl_absorpt_correction_type multi-scan
_exptl_absorpt_process_details
;
CrysAlisPro 1.171.41.122a (Rigaku Oxford Diffraction, 2021)
Empirical absorption correction using spherical harmonics,
implemented in SCALE3 ABSPACK scaling algorithm.
;
_exptl_crystal_colour colourless
_exptl_crystal_colour_primary colourless
_exptl_crystal_density_diffrn 1.360
_exptl_crystal_description prism
_exptl_crystal_F_000 440
_exptl_crystal_size_max 0.12
_exptl_crystal_size_mid 0.1
_exptl_crystal_size_min 0.1
_refine_diff_density_max 0.240
_refine_diff_density_min -0.250
_refine_diff_density_rms 0.035
_refine_ls_extinction_coef 0.0032(6)
_refine_ls_extinction_expression Fc^*^=kFc[1+0.001xFc^2^\l^3^/sin(2\q)]^-1/4^
_refine_ls_extinction_method 'SHELXL-2018/3 (Sheldrick 2018)'
_refine_ls_goodness_of_fit_ref 1.039
_refine_ls_hydrogen_treatment constr
_refine_ls_matrix_type full
_refine_ls_number_parameters 290
_refine_ls_number_reflns 4028
_refine_ls_number_restraints 18
_refine_ls_restrained_S_all 1.056
_refine_ls_R_factor_all 0.0469
_refine_ls_R_factor_gt 0.0435
_refine_ls_shift/su_max 0.001
_refine_ls_shift/su_mean 0.000
_refine_ls_structure_factor_coef Fsqd
_refine_ls_weighting_details 'w=1/[\s^2^(Fo^2^)+(0.0687P)^2^+0.2186P] where P=(Fo^2^+2Fc^2^)/3'
_refine_ls_weighting_scheme calc
_refine_ls_wR_factor_gt 0.1221
_refine_ls_wR_factor_ref 0.1260
_reflns_Friedel_coverage 0.000
_reflns_number_gt 3629
_reflns_number_total 4028
_reflns_threshold_expression 'I > 2\s(I)'
_cod_data_source_file d4sc00745j2.cif
_cod_data_source_block eyp1-12
_cod_depositor_comments 'Adding full bibliography for 1571472--1571478.cif.'
_cod_original_cell_volume 1028.93(5)
_cod_database_code 1571475
_shelx_shelxl_version_number 2018/3
_shelx_space_group_comment
;
The symmetry employed for this shelxl refinement is uniquely defined
by the following loop, which should always be used as a source of
symmetry information in preference to the above space-group names.
They are only intended as comments.
;
_shelx_estimated_absorpt_t_max 0.929
_shelx_estimated_absorpt_t_min 0.916
_olex2_refinement_description
;
1. Fixed Uiso
 At 1.2 times of:
  All C(H) groups, All C(H,H) groups
2. Rigid body (RIGU) restrains
 C1, N1, O3, O4
 with sigma for 1-2 distances of 0.0005 and sigma for 1-3 distances of 0.001
3.a Ternary CH refined with riding coordinates:
 C1(H1), C15(H15)
3.b Secondary CH2 refined with riding coordinates:
 C9(H9A,H9B)
3.c Aromatic/amide H refined with riding coordinates:
 C3(H3), C4(H4), C6(H6), C7(H7), C10(H10), C17(H17), C18(H18), C19(H19),
 C20(H20), C21(H21), C23(H23), C24(H24), C25(H25), C26(H26), C27(H27)
;
_olex2_submission_special_instructions 'No special instructions were received'
_oxdiff_exptl_absorpt_empirical_details
;
Empirical correction (ABSPACK) includes:
- Absorption correction using spherical harmonics
- Frame scaling
- Detector area scaling
;
_oxdiff_exptl_absorpt_empirical_full_max 1.382
_oxdiff_exptl_absorpt_empirical_full_min 0.807

loop_
_space_group_symop_operation_xyz
'x, y, z'
'-x, -y, -z'

loop_
_atom_site_label
_atom_site_type_symbol
_atom_site_fract_x
_atom_site_fract_y
_atom_site_fract_z
_atom_site_U_iso_or_equiv
_atom_site_adp_type
_atom_site_occupancy
_atom_site_site_symmetry_order
_atom_site_calc_flag
_atom_site_refinement_flags_posn
_atom_site_refinement_flags_adp
_atom_site_refinement_flags_occupancy
_atom_site_disorder_assembly
_atom_site_disorder_group
O1 O 0.06355(14) 0.57296(12) 0.57983(8) 0.0614(3) Uani 1 1 d . . . . .
O2 O 0.63086(15) -0.15321(11) 0.73780(9) 0.0610(3) Uani 1 1 d . . . . .
O3 O 0.1173(3) 0.74261(17) 0.67812(14) 0.1111(7) Uani 1 1 d . . . . .
O4 O -0.0168(2) 0.67687(15) 0.82302(11) 0.0832(4) Uani 1 1 d . . . . .
N1 N 0.03989(17) 0.66918(13) 0.73202(12) 0.0607(3) Uani 1 1 d . . . . .
C1 C 0.00657(18) 0.55516(15) 0.68529(11) 0.0503(3) Uani 1 1 d . . . . .
H1 H -0.114813 0.571582 0.702885 0.060 Uiso 1 1 calc R U . . .
C2 C 0.22517(18) 0.46205(16) 0.55668(11) 0.0485(3) Uani 1 1 d . . . . .
C3 C 0.3263(2) 0.45558(19) 0.45838(12) 0.0571(4) Uani 1 1 d . . . . .
H3 H 0.296567 0.532206 0.406486 0.069 Uiso 1 1 calc R U . . .
C4 C 0.4711(2) 0.33097(18) 0.44245(11) 0.0536(4) Uani 1 1 d . . . . .
H4 H 0.541824 0.322114 0.377741 0.064 Uiso 1 1 calc R U . . .
C5 C 0.51736(17) 0.21460(16) 0.52118(10) 0.0443(3) Uani 1 1 d . . . . .
C6 C 0.65861(18) 0.07902(18) 0.49854(12) 0.0530(4) Uani 1 1 d . . . . .
H6 H 0.729129 0.072467 0.433769 0.064 Uiso 1 1 calc R U . . .
C7 C 0.69234(19) -0.04132(17) 0.57004(13) 0.0556(4) Uani 1 1 d . . . . .
H7 H 0.780025 -0.131960 0.552997 0.067 Uiso 1 1 calc R U . . .
C8 C 0.59386(18) -0.02746(15) 0.66949(12) 0.0474(3) Uani 1 1 d . . . . .
C9 C 0.4891(2) -0.14791(17) 0.82256(13) 0.0612(4) Uani 1 1 d . . . . .
H9A H 0.522375 -0.235798 0.871125 0.073 Uiso 1 1 calc R U . . .
H9B H 0.395230 -0.147946 0.798252 0.073 Uiso 1 1 calc R U . . .
C10 C 0.4349(2) -0.00906(16) 0.87303(12) 0.0517(4) Uani 1 1 d . . . . .
H10 H 0.410818 -0.011143 0.943750 0.062 Uiso 1 1 calc R U . . .
C11 C 0.42213(17) 0.11903(14) 0.81243(10) 0.0414(3) Uani 1 1 d . . . . .
C12 C 0.47007(16) 0.10871(13) 0.70116(10) 0.0394(3) Uani 1 1 d . . . . .
C13 C 0.41779(15) 0.22831(14) 0.62295(10) 0.0380(3) Uani 1 1 d . . . . .
C14 C 0.26546(16) 0.35808(14) 0.63766(10) 0.0399(3) Uani 1 1 d . . . . .
C15 C 0.11256(16) 0.39530(13) 0.72607(10) 0.0406(3) Uani 1 1 d . . . . .
H15 H 0.147180 0.399550 0.787390 0.049 Uiso 1 1 calc R U . . .
C16 C 0.39535(17) 0.25864(14) 0.85397(10) 0.0414(3) Uani 1 1 d . . . . .
C17 C 0.48021(18) 0.35312(15) 0.79969(11) 0.0459(3) Uani 1 1 d . . . . .
H17 H 0.552619 0.329275 0.736604 0.055 Uiso 1 1 calc R U . . .
C18 C 0.4579(2) 0.48189(18) 0.83860(13) 0.0575(4) Uani 1 1 d . . . . .
H18 H 0.516130 0.543380 0.801783 0.069 Uiso 1 1 calc R U . . .
C19 C 0.3505(3) 0.51956(19) 0.93118(13) 0.0649(4) Uani 1 1 d . . . . .
H19 H 0.334260 0.607203 0.956518 0.078 Uiso 1 1 calc R U . . .
C20 C 0.2672(2) 0.42690(19) 0.98623(12) 0.0627(4) Uani 1 1 d . . . . .
H20 H 0.194974 0.451741 1.049232 0.075 Uiso 1 1 calc R U . . .
C21 C 0.2899(2) 0.29672(17) 0.94846(11) 0.0518(3) Uani 1 1 d . . . . .
H21 H 0.234023 0.234246 0.986817 0.062 Uiso 1 1 calc R U . . .
C22 C 0.02328(16) 0.28469(14) 0.74830(11) 0.0435(3) Uani 1 1 d . . . . .
C23 C -0.0025(2) 0.23091(19) 0.66993(14) 0.0596(4) Uani 1 1 d . . . . .
H23 H 0.030410 0.266561 0.602495 0.072 Uiso 1 1 calc R U . . .
C24 C -0.0769(2) 0.1248(2) 0.6914(2) 0.0789(6) Uani 1 1 d . . . . .
H24 H -0.093936 0.089671 0.638343 0.095 Uiso 1 1 calc R U . . .
C25 C -0.1254(2) 0.0711(2) 0.7902(2) 0.0847(7) Uani 1 1 d . . . . .
H25 H -0.173966 -0.001228 0.804164 0.102 Uiso 1 1 calc R U . . .
C26 C -0.1025(3) 0.1240(2) 0.86894(19) 0.0826(6) Uani 1 1 d . . . . .
H26 H -0.136157 0.087831 0.936138 0.099 Uiso 1 1 calc R U . . .
C27 C -0.0291(2) 0.23147(19) 0.84812(13) 0.0613(4) Uani 1 1 d . . . . .
H27 H -0.014974 0.267904 0.901602 0.074 Uiso 1 1 calc R U . . .

loop_
_atom_site_aniso_label
_atom_site_aniso_U_11
_atom_site_aniso_U_22
_atom_site_aniso_U_33
_atom_site_aniso_U_23
_atom_site_aniso_U_13
_atom_site_aniso_U_12
O1 0.0547(6) 0.0504(6) 0.0522(6) 0.0098(5) -0.0105(5) 0.0000(5)
O2 0.0670(7) 0.0342(5) 0.0756(7) -0.0030(5) -0.0266(6) -0.0065(5)
O3 0.1302(13) 0.0712(9) 0.1228(13) -0.0235(8) 0.0385(11) -0.0638(9)
O4 0.1104(11) 0.0619(8) 0.0717(7) -0.0115(6) -0.0033(7) -0.0345(8)
N1 0.0580(7) 0.0354(6) 0.0740(7) -0.0025(5) -0.0004(6) -0.0126(5)
C1 0.0430(7) 0.0365(6) 0.0566(8) 0.0033(5) -0.0056(6) -0.0069(5)
C2 0.0449(7) 0.0441(7) 0.0470(7) 0.0018(6) -0.0089(6) -0.0105(6)
C3 0.0609(9) 0.0583(9) 0.0429(8) 0.0101(6) -0.0114(6) -0.0195(7)
C4 0.0534(8) 0.0640(9) 0.0402(7) -0.0051(6) -0.0014(6) -0.0241(7)
C5 0.0412(7) 0.0476(7) 0.0458(7) -0.0088(6) -0.0050(5) -0.0190(6)
C6 0.0435(7) 0.0580(9) 0.0553(8) -0.0207(7) -0.0004(6) -0.0162(6)
C7 0.0459(7) 0.0463(8) 0.0698(10) -0.0219(7) -0.0102(7) -0.0063(6)
C8 0.0467(7) 0.0359(6) 0.0618(9) -0.0081(6) -0.0198(6) -0.0109(6)
C9 0.0835(11) 0.0376(7) 0.0703(10) 0.0078(7) -0.0323(9) -0.0263(7)
C10 0.0663(9) 0.0423(7) 0.0526(8) 0.0058(6) -0.0231(7) -0.0244(7)
C11 0.0432(6) 0.0359(6) 0.0468(7) 0.0007(5) -0.0145(5) -0.0156(5)
C12 0.0386(6) 0.0327(6) 0.0484(7) -0.0050(5) -0.0115(5) -0.0130(5)
C13 0.0370(6) 0.0356(6) 0.0427(7) -0.0055(5) -0.0074(5) -0.0147(5)
C14 0.0398(6) 0.0353(6) 0.0412(7) -0.0005(5) -0.0066(5) -0.0135(5)
C15 0.0380(6) 0.0330(6) 0.0431(7) -0.0008(5) -0.0065(5) -0.0083(5)
C16 0.0460(7) 0.0372(6) 0.0422(7) 0.0002(5) -0.0155(5) -0.0145(5)
C17 0.0507(7) 0.0418(7) 0.0474(7) -0.0049(6) -0.0101(6) -0.0194(6)
C18 0.0736(10) 0.0479(8) 0.0604(9) -0.0059(7) -0.0141(8) -0.0321(7)
C19 0.0894(12) 0.0506(9) 0.0618(10) -0.0148(7) -0.0158(9) -0.0292(9)
C20 0.0789(11) 0.0611(9) 0.0455(8) -0.0133(7) -0.0069(7) -0.0238(8)
C21 0.0635(9) 0.0519(8) 0.0417(7) 0.0001(6) -0.0103(6) -0.0259(7)
C22 0.0344(6) 0.0347(6) 0.0531(8) -0.0019(5) -0.0061(5) -0.0078(5)
C23 0.0484(8) 0.0627(9) 0.0674(10) -0.0180(8) -0.0072(7) -0.0183(7)
C24 0.0543(9) 0.0705(11) 0.1209(18) -0.0387(12) -0.0105(10) -0.0243(9)
C25 0.0556(10) 0.0505(10) 0.146(2) -0.0067(11) -0.0131(12) -0.0246(8)
C26 0.0663(11) 0.0739(12) 0.1014(16) 0.0277(11) -0.0151(11) -0.0383(10)
C27 0.0573(9) 0.0637(10) 0.0607(9) 0.0088(8) -0.0097(7) -0.0289(8)

loop_
_atom_type_symbol
_atom_type_description
_atom_type_scat_dispersion_real
_atom_type_scat_dispersion_imag
_atom_type_scat_source
C C 0.0181 0.0091 'International Tables Vol C Tables 4.2.6.8 and 6.1.1.4'
H H 0.0000 0.0000 'International Tables Vol C Tables 4.2.6.8 and 6.1.1.4'
N N 0.0311 0.0180 'International Tables Vol C Tables 4.2.6.8 and 6.1.1.4'
O O 0.0492 0.0322 'International Tables Vol C Tables 4.2.6.8 and 6.1.1.4'

loop_
_geom_angle_atom_site_label_1
_geom_angle_atom_site_label_2
_geom_angle_atom_site_label_3
_geom_angle
_geom_angle_site_symmetry_1
_geom_angle_site_symmetry_3
_geom_angle_publ_flag
C1 O1 C2 106.73(10) . . ?
C8 O2 C9 112.37(11) . . ?
O3 N1 O4 124.88(17) . . ?
O3 N1 C1 119.38(15) . . ?
O4 N1 C1 115.75(13) . . ?
O1 C1 N1 107.84(12) . . ?
O1 C1 H1 110.7 . . ?
O1 C1 C15 108.58(11) . . ?
N1 C1 H1 110.7 . . ?
C15 C1 N1 108.19(12) . . ?
C15 C1 H1 110.7 . . ?
C3 C2 O1 122.01(13) . . ?
C14 C2 O1 112.87(12) . . ?
C14 C2 C3 124.96(13) . . ?
C2 C3 H3 121.8 . . ?
C4 C3 C2 116.32(13) . . ?
C4 C3 H3 121.8 . . ?
C3 C4 H4 119.0 . . ?
C3 C4 C5 122.05(13) . . ?
C5 C4 H4 119.0 . . ?
C4 C5 C6 120.09(13) . . ?
C4 C5 C13 120.62(13) . . ?
C6 C5 C13 119.21(13) . . ?
C5 C6 H6 119.5 . . ?
C7 C6 C5 121.03(14) . . ?
C7 C6 H6 119.5 . . ?
C6 C7 H7 120.3 . . ?
C6 C7 C8 119.32(13) . . ?
C8 C7 H7 120.3 . . ?
O2 C8 C7 116.85(13) . . ?
O2 C8 C12 120.39(13) . . ?
C12 C8 C7 122.65(13) . . ?
O2 C9 H9A 109.8 . . ?
O2 C9 H9B 109.8 . . ?
O2 C9 C10 109.15(12) . . ?
H9A C9 H9B 108.3 . . ?
C10 C9 H9A 109.8 . . ?
C10 C9 H9B 109.8 . . ?
C9 C10 H10 121.4 . . ?
C11 C10 C9 117.23(14) . . ?
C11 C10 H10 121.4 . . ?
C10 C11 C12 116.97(12) . . ?
C10 C11 C16 121.29(13) . . ?
C12 C11 C16 120.61(11) . . ?
C8 C12 C11 115.62(12) . . ?
C8 C12 C13 117.10(12) . . ?
C13 C12 C11 126.85(11) . . ?
C5 C13 C12 119.02(12) . . ?
C14 C13 C5 116.34(12) . . ?
C14 C13 C12 124.51(12) . . ?
C2 C14 C13 119.47(12) . . ?
C2 C14 C15 108.19(11) . . ?
C13 C14 C15 131.32(11) . . ?
C1 C15 H15 109.9 . . ?
C14 C15 C1 99.65(10) . . ?
C14 C15 H15 109.9 . . ?
C14 C15 C22 112.95(11) . . ?
C22 C15 C1 114.16(11) . . ?
C22 C15 H15 109.9 . . ?
C17 C16 C11 120.45(12) . . ?
C21 C16 C11 121.46(12) . . ?
C21 C16 C17 118.07(13) . . ?
C16 C17 H17 119.6 . . ?
C18 C17 C16 120.75(14) . . ?
C18 C17 H17 119.6 . . ?
C17 C18 H18 119.8 . . ?
C19 C18 C17 120.45(14) . . ?
C19 C18 H18 119.8 . . ?
C18 C19 H19 120.2 . . ?
C18 C19 C20 119.58(14) . . ?
C20 C19 H19 120.2 . . ?
C19 C20 H20 119.8 . . ?
C19 C20 C21 120.45(15) . . ?
C21 C20 H20 119.8 . . ?
C16 C21 H21 119.7 . . ?
C20 C21 C16 120.68(14) . . ?
C20 C21 H21 119.7 . . ?
C23 C22 C15 121.27(13) . . ?
C27 C22 C15 120.04(14) . . ?
C27 C22 C23 118.65(14) . . ?
C22 C23 H23 119.7 . . ?
C24 C23 C22 120.51(18) . . ?
C24 C23 H23 119.7 . . ?
C23 C24 H24 119.9 . . ?
C25 C24 C23 120.3(2) . . ?
C25 C24 H24 119.9 . . ?
C24 C25 H25 119.9 . . ?
C24 C25 C26 120.11(17) . . ?
C26 C25 H25 119.9 . . ?
C25 C26 H26 120.0 . . ?
C25 C26 C27 119.97(19) . . ?
C27 C26 H26 120.0 . . ?
C22 C27 C26 120.45(19) . . ?
C22 C27 H27 119.8 . . ?
C26 C27 H27 119.8 . . ?

loop_
_geom_bond_atom_site_label_1
_geom_bond_atom_site_label_2
_geom_bond_distance
_geom_bond_site_symmetry_2
_geom_bond_publ_flag
O1 C1 1.3926(18) . ?
O1 C2 1.3931(17) . ?
O2 C8 1.3696(18) . ?
O2 C9 1.445(2) . ?
O3 N1 1.1974(18) . ?
O4 N1 1.2133(19) . ?
N1 C1 1.543(2) . ?
C1 H1 0.9800 . ?
C1 C15 1.5428(17) . ?
C2 C3 1.393(2) . ?
C2 C14 1.3641(19) . ?
C3 H3 0.9300 . ?
C3 C4 1.361(2) . ?
C4 H4 0.9300 . ?
C4 C5 1.413(2) . ?
C5 C6 1.420(2) . ?
C5 C13 1.4275(18) . ?
C6 H6 0.9300 . ?
C6 C7 1.359(2) . ?
C7 H7 0.9300 . ?
C7 C8 1.398(2) . ?
C8 C12 1.3939(18) . ?
C9 H9A 0.9700 . ?
C9 H9B 0.9700 . ?
C9 C10 1.487(2) . ?
C10 H10 0.9300 . ?
C10 C11 1.3386(19) . ?
C11 C12 1.4767(19) . ?
C11 C16 1.4873(18) . ?
C12 C13 1.4350(18) . ?
C13 C14 1.4226(18) . ?
C14 C15 1.5155(17) . ?
C15 H15 0.9800 . ?
C15 C22 1.5173(18) . ?
C16 C17 1.3944(19) . ?
C16 C21 1.388(2) . ?
C17 H17 0.9300 . ?
C17 C18 1.383(2) . ?
C18 H18 0.9300 . ?
C18 C19 1.372(2) . ?
C19 H19 0.9300 . ?
C19 C20 1.375(2) . ?
C20 H20 0.9300 . ?
C20 C21 1.386(2) . ?
C21 H21 0.9300 . ?
C22 C23 1.388(2) . ?
C22 C27 1.384(2) . ?
C23 H23 0.9300 . ?
C23 C24 1.383(3) . ?
C24 H24 0.9300 . ?
C24 C25 1.368(3) . ?
C25 H25 0.9300 . ?
C25 C26 1.374(3) . ?
C26 H26 0.9300 . ?
C26 C27 1.389(3) . ?
C27 H27 0.9300 . ?

loop_
_geom_torsion_atom_site_label_1
_geom_torsion_atom_site_label_2
_geom_torsion_atom_site_label_3
_geom_torsion_atom_site_label_4
_geom_torsion
_geom_torsion_site_symmetry_1
_geom_torsion_site_symmetry_2
_geom_torsion_site_symmetry_3
_geom_torsion_site_symmetry_4
_geom_torsion_publ_flag
O1 C1 C15 C14 19.60(14) . . . . ?
O1 C1 C15 C22 -101.05(14) . . . . ?
O1 C2 C3 C4 -171.36(15) . . . . ?
O1 C2 C14 C13 172.75(12) . . . . ?
O1 C2 C14 C15 3.02(17) . . . . ?
O2 C8 C12 C11 17.32(18) . . . . ?
O2 C8 C12 C13 -169.67(11) . . . . ?
O2 C9 C10 C11 44.67(19) . . . . ?
O3 N1 C1 O1 -6.2(2) . . . . ?
O3 N1 C1 C15 111.08(18) . . . . ?
O4 N1 C1 O1 173.68(14) . . . . ?
O4 N1 C1 C15 -69.06(17) . . . . ?
N1 C1 C15 C14 -97.18(12) . . . . ?
N1 C1 C15 C22 142.17(12) . . . . ?
C1 O1 C2 C3 -174.10(15) . . . . ?
C1 O1 C2 C14 10.21(17) . . . . ?
C1 C15 C22 C23 71.44(17) . . . . ?
C1 C15 C22 C27 -110.77(15) . . . . ?
C2 O1 C1 N1 98.11(13) . . . . ?
C2 O1 C1 C15 -18.90(16) . . . . ?
C2 C3 C4 C5 -0.3(2) . . . . ?
C2 C14 C15 C1 -13.30(14) . . . . ?
C2 C14 C15 C22 108.23(13) . . . . ?
C3 C2 C14 C13 -2.8(2) . . . . ?
C3 C2 C14 C15 -172.52(14) . . . . ?
C3 C4 C5 C6 172.65(15) . . . . ?
C3 C4 C5 C13 -3.9(2) . . . . ?
C4 C5 C6 C7 -171.56(14) . . . . ?
C4 C5 C13 C12 -179.14(12) . . . . ?
C4 C5 C13 C14 4.78(18) . . . . ?
C5 C6 C7 C8 -4.8(2) . . . . ?
C5 C13 C14 C2 -1.59(18) . . . . ?
C5 C13 C14 C15 165.38(13) . . . . ?
C6 C5 C13 C12 4.26(18) . . . . ?
C6 C5 C13 C14 -171.83(12) . . . . ?
C6 C7 C8 O2 178.53(13) . . . . ?
C6 C7 C8 C12 -5.2(2) . . . . ?
C7 C8 C12 C11 -158.81(13) . . . . ?
C7 C8 C12 C13 14.2(2) . . . . ?
C8 O2 C9 C10 -56.08(16) . . . . ?
C8 C12 C13 C5 -13.38(18) . . . . ?
C8 C12 C13 C14 162.36(12) . . . . ?
C9 O2 C8 C7 -157.57(13) . . . . ?
C9 O2 C8 C12 26.08(18) . . . . ?
C9 C10 C11 C12 -2.5(2) . . . . ?
C9 C10 C11 C16 -170.40(13) . . . . ?
C10 C11 C12 C8 -29.60(18) . . . . ?
C10 C11 C12 C13 158.17(13) . . . . ?
C10 C11 C16 C17 139.79(15) . . . . ?
C10 C11 C16 C21 -38.3(2) . . . . ?
C11 C12 C13 C5 158.74(12) . . . . ?
C11 C12 C13 C14 -25.5(2) . . . . ?
C11 C16 C17 C18 -178.99(14) . . . . ?
C11 C16 C21 C20 179.66(14) . . . . ?
C12 C11 C16 C17 -27.71(18) . . . . ?
C12 C11 C16 C21 154.15(13) . . . . ?
C12 C13 C14 C2 -177.43(12) . . . . ?
C12 C13 C14 C15 -10.5(2) . . . . ?
C13 C5 C6 C7 5.1(2) . . . . ?
C13 C14 C15 C1 178.63(14) . . . . ?
C13 C14 C15 C22 -59.84(19) . . . . ?
C14 C2 C3 C4 3.8(2) . . . . ?
C14 C15 C22 C23 -41.49(17) . . . . ?
C14 C15 C22 C27 136.30(14) . . . . ?
C15 C22 C23 C24 176.91(14) . . . . ?
C15 C22 C27 C26 -176.47(15) . . . . ?
C16 C11 C12 C8 138.43(13) . . . . ?
C16 C11 C12 C13 -33.80(19) . . . . ?
C16 C17 C18 C19 -0.5(2) . . . . ?
C17 C16 C21 C20 1.5(2) . . . . ?
C17 C18 C19 C20 1.2(3) . . . . ?
C18 C19 C20 C21 -0.5(3) . . . . ?
C19 C20 C21 C16 -0.9(3) . . . . ?
C21 C16 C17 C18 -0.8(2) . . . . ?
C22 C23 C24 C25 -0.2(3) . . . . ?
C23 C22 C27 C26 1.4(2) . . . . ?
C23 C24 C25 C26 0.8(3) . . . . ?
C24 C25 C26 C27 -0.4(3) . . . . ?
C25 C26 C27 C22 -0.8(3) . . . . ?
C27 C22 C23 C24 -0.9(2) . . . . ?
